data_7103209
loop_
_publ_author_name
'Liao, Rong-Tang'
'Yang, Woei-Chyuan'
'Thanasekaran, P'
'Tsai, Chen-Chuan'
'Sathiyendiran, M'
'Liu, Yen-Hsiang'
'Rajendran, T'
'Lin, Hsiu-Mei'
'Tseng, Tien-Wen'
'Lu, Kuang-Lieh'

_publ_section_title
;
 Rhenium-based molecular rectangular boxes with large inner cavity and
 high shape selectivity towards benzene molecule.
;
_journal_issue 27
_journal_name_full 'Chemical communications (Cambridge, England)'
_journal_page_first 3175
_journal_page_last 3177
_journal_paper_doi 10.1039/b802777c
_journal_year 2008
_chemical_formula_sum 'C64 H36 N4 O20 Re4'
_chemical_formula_weight 1925.77
_chemical_name_systematic
;
?
;
_space_group_IT_number 64
_symmetry_cell_setting orthorhombic
_symmetry_space_group_name_Hall '-C 2ac 2'
_symmetry_space_group_name_H-M 'C m c a'
_atom_sites_solution_hydrogens geom
_atom_sites_solution_primary direct
_atom_sites_solution_secondary difmap
_audit_creation_method SHELXL-97
_cell_angle_alpha 90.00
_cell_angle_beta 90.00
_cell_angle_gamma 90.00
_cell_formula_units_Z 4
_cell_length_a 12.277(3)
_cell_length_b 19.785(4)
_cell_length_c 26.044(5)
_cell_measurement_temperature 153(2)
_cell_volume 6326(2)
_computing_cell_refinement 'Bruker XSCANS'
_computing_data_collection 'Bruker XSCANS'
_computing_data_reduction 'Bruker SHELXTL'
_computing_structure_refinement 'SHELXL-97 (Sheldrick, 1997)'
_computing_structure_solution 'SHELXS-97 (Sheldrick, 1990)'
_diffrn_ambient_temperature 153(2)
_diffrn_measured_fraction_theta_full 1.000
_diffrn_measured_fraction_theta_max 1.000
_diffrn_measurement_device_type 'Bruker P4'
_diffrn_measurement_method '\w scans'
_diffrn_radiation_monochromator graphite
_diffrn_radiation_source 'fine-focus sealed tube'
_diffrn_radiation_type MoK\a
_diffrn_radiation_wavelength 0.71073
_diffrn_reflns_av_R_equivalents 0.0777
_diffrn_reflns_av_sigmaI/netI 0.0844
_diffrn_reflns_limit_h_max 11
_diffrn_reflns_limit_h_min -14
_diffrn_reflns_limit_k_max 23
_diffrn_reflns_limit_k_min -23
_diffrn_reflns_limit_l_max 31
_diffrn_reflns_limit_l_min -30
_diffrn_reflns_number 25744
_diffrn_reflns_theta_full 25.03
_diffrn_reflns_theta_max 25.03
_diffrn_reflns_theta_min 1.56
_exptl_absorpt_coefficient_mu 7.707
_exptl_absorpt_correction_type none
_exptl_crystal_colour dark-green
_exptl_crystal_density_diffrn 2.022
_exptl_crystal_density_method 'not measured'
_exptl_crystal_description prism
_exptl_crystal_F_000 3632
_exptl_crystal_size_max 0.18
_exptl_crystal_size_mid 0.16
_exptl_crystal_size_min 0.12
_refine_diff_density_max 4.229
_refine_diff_density_min -2.287
_refine_diff_density_rms 0.175
_refine_ls_extinction_method none
_refine_ls_goodness_of_fit_ref 0.929
_refine_ls_hydrogen_treatment constr
_refine_ls_matrix_type full
_refine_ls_number_parameters 232
_refine_ls_number_reflns 2944
_refine_ls_number_restraints 0
_refine_ls_restrained_S_all 0.929
_refine_ls_R_factor_all 0.0688
_refine_ls_R_factor_gt 0.0418
_refine_ls_shift/su_max 0.002
_refine_ls_shift/su_mean 0.000
_refine_ls_structure_factor_coef Fsqd
_refine_ls_weighting_details 'calc w=1/[\s^2^(Fo^2^)+(0.0495P)^2^+0.0000P] where P=(Fo^2^+2Fc^2^)/3'
_refine_ls_weighting_scheme calc
_refine_ls_wR_factor_gt 0.0933
_refine_ls_wR_factor_ref 0.0973
_reflns_number_gt 1865
_reflns_number_total 2944
_reflns_threshold_expression >2sigma(I)
_cod_data_source_file b802777c.txt
_cod_data_source_block i7252
_cod_depositor_comments
;
The following automatic conversions were performed:
'_symmetry_cell_setting' value 'Orthorhombic' changed to 'orthorhombic'
according to '/home/saulius/struct/CIF-dictionaries/cif_core.dic'
dictionary named 'cif_core.dic' version 2.4.1 from 2010-06-29.

Automatic conversion script
Id: cif_fix_enum 1527 2010-12-29 10:47:43Z saulius 
;
_cod_original_sg_symbol_H-M Cmca
_cod_database_code 7103209

loop_
_symmetry_equiv_pos_as_xyz
'x, y, z'
'-x, -y+1/2, z+1/2'
'x, -y, -z'
'-x+1/2, y, -z+1/2'
'x+1/2, y+1/2, z'
'-x+1/2, -y+1, z+1/2'
'x+1/2, -y+1/2, -z'
'-x+1, y+1/2, -z+1/2'
'-x, -y, -z'
'x, y-1/2, -z-1/2'
'-x, y, z'
'x-1/2, -y, z-1/2'
'-x+1/2, -y+1/2, -z'
'x+1/2, y, -z-1/2'
'-x+1/2, y+1/2, z'
'x, -y+1/2, z-1/2'

loop_
_atom_site_label
_atom_site_type_symbol
_atom_site_fract_x
_atom_site_fract_y
_atom_site_fract_z
_atom_site_U_iso_or_equiv
_atom_site_adp_type
_atom_site_occupancy
_atom_site_symmetry_multiplicity
_atom_site_calc_flag
_atom_site_refinement_flags
_atom_site_disorder_assembly
_atom_site_disorder_group
Re1 Re 0.0000 1.08136(3) 0.214606(19) 0.0357(2) Uani 1 2 d S . .
Re2 Re 0.0000 0.66786(3) 0.51941(2) 0.0366(2) Uani 1 2 d S . .
O1 O 0.1124(4) 1.1302(3) 0.2617(2) 0.0316(15) Uani 1 1 d . . .
O2 O 0.1140(5) 0.7164(3) 0.5671(2) 0.0367(17) Uani 1 1 d . . .
O3 O 0.0000 1.1889(6) 0.1308(4) 0.056(3) Uani 1 2 d S . .
O4 O -0.1704(6) 1.0031(4) 0.1543(2) 0.057(2) Uani 1 1 d . . .
O5 O 0.0000 0.5305(6) 0.5714(4) 0.064(4) Uani 1 2 d S . .
O6 O -0.1746(6) 0.6099(4) 0.4483(3) 0.056(2) Uani 1 1 d . . .
N1 N 0.0000 1.0102(6) 0.2806(4) 0.037(3) Uani 1 2 d S . .
N2 N 0.0000 0.7682(5) 0.4797(3) 0.029(3) Uani 1 2 d S . .
C1 C 0.0898(8) 0.9903(6) 0.3016(4) 0.055(3) Uani 1 1 d . . .
H1 H 0.1551 1.0055 0.2878 0.065 Uiso 1 1 calc R . .
C2 C 0.0938(8) 0.9480(6) 0.3430(4) 0.058(3) Uani 1 1 d . . .
H2 H 0.1610 0.9349 0.3561 0.069 Uiso 1 1 calc R . .
C3 C 0.0000 0.9246(7) 0.3656(5) 0.033(3) Uani 1 2 d S . .
C4 C 0.0939(8) 0.7949(5) 0.4632(3) 0.037(2) Uani 1 1 d . . .
H4 H 0.1595 0.7779 0.4755 0.044 Uiso 1 1 calc R . .
C5 C 0.0947(8) 0.8471(5) 0.4283(3) 0.041(3) Uani 1 1 d . . .
H5 H 0.1616 0.8646 0.4181 0.049 Uiso 1 1 calc R . .
C6 C 0.0000 0.8751(7) 0.4073(5) 0.033(3) Uani 1 2 d S . .
C7 C 0.1002(6) 1.1655(5) 0.3025(3) 0.032(2) Uani 1 1 d . . .
C8 C 0.2008(8) 1.1846(5) 0.3268(3) 0.038(2) Uani 1 1 d . . .
H8 H 0.2667 1.1710 0.3124 0.045 Uiso 1 1 calc R . .
C9 C 0.2008(7) 1.2212(5) 0.3692(3) 0.042(3) Uani 1 1 d . . .
H9 H 0.2670 1.2327 0.3843 0.051 Uiso 1 1 calc R . .
C10 C 0.1016(7) 1.2439(5) 0.3929(3) 0.038(3) Uani 1 1 d . . .
C11 C 0.0000 1.2241(7) 0.3714(4) 0.030(3) Uani 1 2 d S . .
C12 C 0.0000 1.1834(7) 0.3248(5) 0.034(3) Uani 1 2 d S . .
C13 C 0.0000 1.1478(8) 0.1622(5) 0.039(4) Uani 1 2 d S . .
C14 C -0.1059(8) 1.0334(6) 0.1782(4) 0.046(3) Uani 1 1 d . . .
C15 C 0.0000 0.5896(12) 0.5530(6) 0.071(6) Uani 1 2 d S . .
C16 C -0.1070(9) 0.6317(5) 0.4756(4) 0.045(3) Uani 1 1 d . . .
C17 C 0.0541(10) 0.9579(6) 0.5336(4) 0.076(4) Uani 1 1 d . . .
H17 H 0.0920 0.9299 0.5559 0.091 Uiso 1 1 calc R . .
C18 C 0.1105(16) 1.0000 0.5000 0.080(6) Uani 1 2 d S . .
H18 H 0.1862 1.0000 0.5000 0.096 Uiso 1 2 calc SR . .
C21 C 1.0000 0.8696(14) 0.1949(10) 0.041(7) Uiso 0.50 2 d SP . .
C22 C 0.916(3) 0.8433(19) 0.2290(14) 0.024(9) Uiso 0.25 1 d P . .
C23 C 0.9457(13) 0.8040(8) 0.2726(6) 0.027(4) Uiso 0.50 1 d P . .
C24 C 0.863(3) 0.8176(17) 0.2447(13) 0.026(9) Uiso 0.25 1 d P . .
C25 C 1.103(3) 0.8553(18) 0.2042(14) 0.025(9) Uiso 0.25 1 d P . .

loop_
_atom_site_aniso_label
_atom_site_aniso_U_11
_atom_site_aniso_U_22
_atom_site_aniso_U_33
_atom_site_aniso_U_23
_atom_site_aniso_U_13
_atom_site_aniso_U_12
Re1 0.0221(3) 0.0625(5) 0.0225(3) -0.0051(3) 0.000 0.000
Re2 0.0349(4) 0.0497(4) 0.0254(3) -0.0028(3) 0.000 0.000
O1 0.016(4) 0.060(5) 0.019(3) -0.003(3) 0.003(3) -0.003(3)
O2 0.024(4) 0.057(5) 0.029(4) -0.007(3) -0.002(3) 0.003(3)
O3 0.050(7) 0.087(9) 0.029(6) -0.005(6) 0.000 0.000
O4 0.034(5) 0.095(6) 0.043(4) -0.023(4) 0.002(3) -0.009(4)
O5 0.072(9) 0.067(9) 0.054(7) -0.001(6) 0.000 0.000
O6 0.049(5) 0.068(6) 0.051(5) -0.005(4) -0.011(4) -0.010(4)
N1 0.020(7) 0.041(8) 0.050(7) -0.010(6) 0.000 0.000
N2 0.033(7) 0.036(7) 0.018(5) -0.007(5) 0.000 0.000
C1 0.023(6) 0.080(9) 0.061(7) 0.032(7) 0.017(5) 0.012(6)
C2 0.013(6) 0.083(9) 0.077(8) 0.024(7) 0.002(5) 0.004(5)
C3 0.022(8) 0.044(10) 0.034(8) -0.002(7) 0.000 0.000
C4 0.027(6) 0.043(7) 0.040(6) -0.004(5) -0.004(5) 0.001(5)
C5 0.033(6) 0.046(7) 0.044(6) -0.004(5) 0.004(5) -0.006(5)
C6 0.015(7) 0.043(9) 0.041(8) -0.007(7) 0.000 0.000
C7 0.008(5) 0.065(7) 0.025(5) 0.003(5) -0.005(4) 0.006(5)
C8 0.032(6) 0.058(7) 0.022(5) -0.010(5) 0.003(5) 0.003(5)
C9 0.015(6) 0.075(8) 0.037(6) -0.004(5) -0.001(5) -0.003(5)
C10 0.043(7) 0.051(7) 0.021(5) -0.004(5) -0.004(4) -0.002(5)
C11 0.019(8) 0.055(10) 0.017(7) -0.001(6) 0.000 0.000
C12 0.023(8) 0.054(10) 0.025(7) -0.010(7) 0.000 0.000
C13 0.028(9) 0.068(12) 0.021(8) 0.009(7) 0.000 0.000
C14 0.032(7) 0.077(9) 0.028(5) -0.010(6) 0.008(5) -0.008(6)
C15 0.023(9) 0.15(2) 0.043(10) -0.055(12) 0.000 0.000
C16 0.051(8) 0.045(7) 0.039(6) 0.010(5) 0.007(5) 0.007(6)
C17 0.085(11) 0.076(10) 0.065(8) -0.027(7) -0.003(7) 0.003(7)
C18 0.072(14) 0.069(15) 0.099(15) -0.049(13) 0.000 0.000

loop_
_atom_type_symbol
_atom_type_description
_atom_type_scat_dispersion_real
_atom_type_scat_dispersion_imag
_atom_type_scat_source
C C 0.0033 0.0016 'International Tables Vol C Tables 4.2.6.8 and 6.1.1.4'
H H 0.0000 0.0000 'International Tables Vol C Tables 4.2.6.8 and 6.1.1.4'
N N 0.0061 0.0033 'International Tables Vol C Tables 4.2.6.8 and 6.1.1.4'
O O 0.0106 0.0060 'International Tables Vol C Tables 4.2.6.8 and 6.1.1.4'
Re Re -1.0185 7.2310 'International Tables Vol C Tables 4.2.6.8 and 6.1.1.4'

loop_
_geom_angle_atom_site_label_1
_geom_angle_atom_site_label_2
_geom_angle_atom_site_label_3
_geom_angle
_geom_angle_site_symmetry_1
_geom_angle_site_symmetry_3
_geom_angle_publ_flag
C14 Re1 C14 88.3(6) . 11 ?
C14 Re1 C13 89.2(4) . . ?
C14 Re1 C13 89.2(4) 11 . ?
C14 Re1 O1 174.4(3) . . ?
C14 Re1 O1 94.2(3) 11 . ?
C13 Re1 O1 95.8(4) . . ?
C14 Re1 O1 94.2(3) . 11 ?
C14 Re1 O1 174.4(3) 11 11 ?
C13 Re1 O1 95.8(4) . 11 ?
O1 Re1 O1 83.0(3) . 11 ?
C14 Re1 N1 94.1(4) . . ?
C14 Re1 N1 94.1(4) 11 . ?
C13 Re1 N1 175.4(5) . . ?
O1 Re1 N1 80.7(3) . . ?
O1 Re1 N1 80.7(3) 11 . ?
C15 Re2 C16 88.1(4) . . ?
C15 Re2 C16 88.1(4) . 11 ?
C16 Re2 C16 88.5(6) . 11 ?
C15 Re2 O2 96.1(4) . . ?
C16 Re2 O2 175.2(4) . . ?
C16 Re2 O2 93.9(3) 11 . ?
C15 Re2 O2 96.1(4) . 11 ?
C16 Re2 O2 93.9(3) . 11 ?
C16 Re2 O2 175.2(4) 11 11 ?
O2 Re2 O2 83.4(3) . 11 ?
C15 Re2 N2 178.0(5) . . ?
C16 Re2 N2 93.3(3) . . ?
C16 Re2 N2 93.3(3) 11 . ?
O2 Re2 N2 82.4(2) . . ?
O2 Re2 N2 82.4(2) 11 . ?
C7 O1 Re1 131.6(5) . . ?
C10 O2 Re2 131.6(5) 3_576 . ?
C1 N1 C1 117.1(13) . 11 ?
C1 N1 Re1 121.4(6) . . ?
C1 N1 Re1 121.4(6) 11 . ?
C4 N2 C4 119.0(12) 11 . ?
C4 N2 Re2 119.8(6) 11 . ?
C4 N2 Re2 119.8(6) . . ?
N1 C1 C2 123.5(10) . . ?
C1 C2 C3 121.0(10) . . ?
C2 C3 C2 113.9(13) 11 . ?
C2 C3 C6 123.0(7) 11 . ?
C2 C3 C6 123.0(7) . . ?
N2 C4 C5 120.9(9) . . ?
C4 C5 C6 123.3(10) . . ?
C5 C6 C5 112.4(13) 11 . ?
C5 C6 C3 123.7(6) 11 . ?
C5 C6 C3 123.7(6) . . ?
O1 C7 C12 125.7(8) . . ?
O1 C7 C8 114.0(7) . . ?
C12 C7 C8 120.3(8) . . ?
C9 C8 C7 120.7(9) . . ?
C8 C9 C10 122.0(9) . . ?
O2 C10 C11 125.4(9) 3_576 . ?
O2 C10 C9 115.3(8) 3_576 . ?
C11 C10 C9 119.3(8) . . ?
C10 C11 C10 122.6(12) 11 . ?
C10 C11 C12 118.7(6) 11 . ?
C10 C11 C12 118.7(6) . . ?
C7 C12 C7 122.1(11) 11 . ?
C7 C12 C11 118.9(6) 11 . ?
C7 C12 C11 118.9(6) . . ?
O3 C13 Re1 179.1(13) . . ?
O4 C14 Re1 178.1(8) . . ?
O5 C15 Re2 172.7(13) . . ?
O6 C16 Re2 179.1(10) . . ?
C17 C17 C18 119.9(10) 11 . ?
C17 C18 C17 120(2) 3_576 . ?
C25 C21 C25 147(4) . 11_755 ?
C25 C21 C22 120(3) . . ?
C25 C21 C22 29.8(18) 11_755 . ?
C25 C21 C22 29.8(18) . 11_755 ?
C25 C21 C22 120(3) 11_755 11_755 ?
C22 C21 C22 90(3) . 11_755 ?
C25 C22 C24 110(6) 11_755 . ?
C25 C22 C23 166(6) 11_755 . ?
C24 C22 C23 62(3) . . ?
C25 C22 C21 65(5) 11_755 . ?
C24 C22 C21 165(5) . . ?
C23 C22 C21 120(3) . . ?
C24 C23 C23 142.7(18) . 11_755 ?
C24 C23 C22 39.3(19) . . ?
C23 C23 C22 104.9(17) 11_755 . ?
C22 C24 C23 79(4) . . ?
C22 C24 C25 30(3) . 11_755 ?
C23 C24 C25 108(3) . 11_755 ?
C22 C25 C21 86(5) 11_755 . ?
C22 C25 C24 39(4) 11_755 11_755 ?
C21 C25 C24 124(4) . 11_755 ?

loop_
_geom_bond_atom_site_label_1
_geom_bond_atom_site_label_2
_geom_bond_distance
_geom_bond_site_symmetry_2
_geom_bond_publ_flag
Re1 C14 1.867(11) . ?
Re1 C14 1.867(11) 11 ?
Re1 C13 1.894(14) . ?
Re1 O1 2.083(6) . ?
Re1 O1 2.083(6) 11 ?
Re1 N1 2.222(11) . ?
Re2 C15 1.78(2) . ?
Re2 C16 1.882(12) . ?
Re2 C16 1.882(12) 11 ?
Re2 O2 2.103(6) . ?
Re2 O2 2.103(6) 11 ?
Re2 N2 2.239(10) . ?
O1 C7 1.282(10) . ?
O2 C10 1.314(9) 3_576 ?
O3 C13 1.155(15) . ?
O4 C14 1.173(10) . ?
O5 C15 1.26(2) . ?
O6 C16 1.174(11) . ?
N1 C1 1.292(11) . ?
N1 C1 1.292(11) 11 ?
N2 C4 1.338(10) 11 ?
N2 C4 1.338(10) . ?
C1 C2 1.364(13) . ?
C2 C3 1.374(12) . ?
C3 C2 1.374(12) 11 ?
C3 C6 1.461(18) . ?
C4 C5 1.377(12) . ?
C5 C6 1.399(11) . ?
C6 C5 1.399(11) 11 ?
C7 C12 1.405(10) . ?
C7 C8 1.439(12) . ?
C8 C9 1.322(11) . ?
C9 C10 1.437(12) . ?
C10 O2 1.314(9) 3_576 ?
C10 C11 1.422(10) . ?
C11 C10 1.422(10) 11 ?
C11 C12 1.456(17) . ?
C12 C7 1.405(10) 11 ?
C17 C17 1.33(3) 11 ?
C17 C18 1.392(14) . ?
C18 C17 1.392(14) 3_576 ?
C21 C25 1.32(4) . ?
C21 C25 1.32(4) 11_755 ?
C21 C22 1.46(4) . ?
C21 C22 1.46(4) 11_755 ?
C22 C25 0.73(4) 11_755 ?
C22 C24 0.92(4) . ?
C22 C23 1.42(4) . ?
C23 C24 1.28(4) . ?
C23 C23 1.33(3) 11_755 ?
C24 C25 1.36(5) 11_755 ?
C25 C22 0.73(4) 11_755 ?
C25 C24 1.36(5) 11_755 ?
